data_4104269
loop_
_publ_author_name
'Andy I. Nguyen'
'Karen J. Blackmore'
'Shawn M. Carter'
'Ryan A. Zarkesh'
'Alan F. Heyduk'

_publ_section_title
;
 One- and Two-Electron Reactivity of a Tantalum(V) Complex with a
 Redox-Active Tris(amido) Ligand
;
_journal_name_full 'Journal of the American Chemical Society'
_journal_page_first 3307
_journal_page_last 3316
_journal_paper_doi 10.1021/ja808542j
_journal_volume 131
_journal_year 2009
_chemical_formula_sum 'C26 H31 Cl2 N4 O2 Ta'
_chemical_formula_weight 683.40
_chemical_name_systematic
; 
 ? 
;
_space_group_IT_number 2
_symmetry_cell_setting triclinic
_symmetry_space_group_name_Hall '-P 1'
_symmetry_space_group_name_H-M 'P -1'
_atom_sites_solution_hydrogens difmap
_atom_sites_solution_primary direct
_atom_sites_solution_secondary difmap
_audit_creation_method SHELXTL
_cell_angle_alpha 94.5768(8)
_cell_angle_beta 97.6611(8)
_cell_angle_gamma 92.9604(9)
_cell_formula_units_Z 2
_cell_length_a 9.3551(6)
_cell_length_b 9.8430(7)
_cell_length_c 14.4426(10)
_cell_measurement_reflns_used 9939
_cell_measurement_temperature 153(2)
_cell_measurement_theta_max 60.846
_cell_measurement_theta_min 8.019
_cell_volume 1311.22(15)
_computing_cell_refinement 'Bruker SMART APEX2/SAINT'
_computing_data_collection 'Bruker SMART APEX2'
_computing_data_reduction 'Bruker SAINT'
_computing_molecular_graphics 'Bruker SHELXTL'
_computing_publication_material 'Bruker SHELXTL'
_computing_structure_refinement 'Bruker SHELXTL'
_computing_structure_solution 'Bruker SHELXTL'
_diffrn_ambient_temperature 153(2)
_diffrn_measured_fraction_theta_full 0.986
_diffrn_measured_fraction_theta_max 0.986
_diffrn_measurement_device_type 'Bruker SMART APEX II CCD'
_diffrn_measurement_method 'phi and omega'
_diffrn_radiation_monochromator graphite
_diffrn_radiation_source 'fine-focus sealed tube'
_diffrn_radiation_type MoK\a
_diffrn_radiation_wavelength 0.71073
_diffrn_reflns_av_R_equivalents 0.0175
_diffrn_reflns_av_sigmaI/netI 0.0219
_diffrn_reflns_limit_h_max 12
_diffrn_reflns_limit_h_min -12
_diffrn_reflns_limit_k_max 13
_diffrn_reflns_limit_k_min -13
_diffrn_reflns_limit_l_max 19
_diffrn_reflns_limit_l_min -19
_diffrn_reflns_number 15765
_diffrn_reflns_theta_full 28.28
_diffrn_reflns_theta_max 28.28
_diffrn_reflns_theta_min 4.01
_exptl_absorpt_coefficient_mu 4.426
_exptl_absorpt_correction_T_max 0.6417
_exptl_absorpt_correction_T_min 0.3924
_exptl_absorpt_correction_type multi-scan
_exptl_absorpt_process_details 'Bruker SADABS'
_exptl_crystal_colour purple
_exptl_crystal_density_diffrn 1.731
_exptl_crystal_density_meas ?
_exptl_crystal_density_method 'not measured'
_exptl_crystal_description irregular
_exptl_crystal_F_000 676
_exptl_crystal_size_max 0.26
_exptl_crystal_size_mid 0.22
_exptl_crystal_size_min 0.11
_refine_diff_density_max 2.892
_refine_diff_density_min -0.775
_refine_diff_density_rms 0.107
_refine_ls_extinction_method none
_refine_ls_goodness_of_fit_ref 1.056
_refine_ls_hydrogen_treatment refall
_refine_ls_matrix_type full
_refine_ls_number_parameters 440
_refine_ls_number_reflns 6429
_refine_ls_number_restraints 0
_refine_ls_restrained_S_all 1.056
_refine_ls_R_factor_all 0.0285
_refine_ls_R_factor_gt 0.0249
_refine_ls_shift/su_max 0.002
_refine_ls_shift/su_mean 0.000
_refine_ls_structure_factor_coef Fsqd
_refine_ls_weighting_details 'calc w=1/[\s^2^(Fo^2^)+(0.0332P)^2^+2.0348P] where P=(Fo^2^+2Fc^2^)/3'
_refine_ls_weighting_scheme calc
_refine_ls_wR_factor_gt 0.0611
_refine_ls_wR_factor_ref 0.0631
_reflns_number_gt 5947
_reflns_number_total 6429
_reflns_threshold_expression >2sigma(I)
_cod_data_source_file ja808542j_si_001_2.cif
_cod_data_source_block afh141z
_cod_depositor_comments
;
The following automatic conversions were performed:

'_exptl_crystal_density_meas' value 'none' was changed to '?' - the
value is perceived as not measured.

Automatic conversion script
Id: cif_fix_values 3008 2015-01-20 13:52:24Z robertas 
;
_cod_original_sg_symbol_H-M P-1
_cod_database_code 4104269

loop_
_symmetry_equiv_pos_as_xyz
'x, y, z'
'-x, -y, -z'

loop_
_atom_site_label
_atom_site_type_symbol
_atom_site_fract_x
_atom_site_fract_y
_atom_site_fract_z
_atom_site_U_iso_or_equiv
_atom_site_adp_type
_atom_site_occupancy
_atom_site_symmetry_multiplicity
_atom_site_calc_flag
Ta1 Ta 0.799229(13) 0.668439(12) 0.726343(8) 0.02325(5) Uani 1 1 d
Cl1 Cl 0.66698(9) 0.81095(8) 0.82742(6) 0.03222(16) Uani 1 1 d
Cl2 Cl 0.88101(8) 0.51689(9) 0.60654(6) 0.03264(17) Uani 1 1 d
O1 O 0.2419(2) 0.2591(3) 0.8056(2) 0.0358(5) Uani 1 1 d
O2 O 0.4931(3) 0.9224(3) 0.33721(16) 0.0348(5) Uani 1 1 d
N1 N 0.5732(3) 0.6266(3) 0.64531(17) 0.0229(5) Uani 1 1 d
N2 N 0.7025(3) 0.4976(3) 0.78229(17) 0.0221(5) Uani 1 1 d
N3 N 0.7749(3) 0.8172(3) 0.62843(19) 0.0301(6) Uani 1 1 d
N4 N 0.9690(3) 0.7141(3) 0.79965(18) 0.0264(5) Uani 1 1 d
C1 C 0.4859(3) 0.5395(3) 0.6822(2) 0.0232(6) Uani 1 1 d
C2 C 0.5593(3) 0.4696(3) 0.7591(2) 0.0230(6) Uani 1 1 d
C3 C 0.4745(3) 0.3747(3) 0.8027(2) 0.0253(6) Uani 1 1 d
C4 C 0.3303(3) 0.3495(3) 0.7714(2) 0.0283(6) Uani 1 1 d
C5 C 0.2583(3) 0.4210(4) 0.6989(3) 0.0304(7) Uani 1 1 d
C6 C 0.3331(3) 0.5134(3) 0.6565(2) 0.0273(6) Uani 1 1 d
C7 C 0.7802(3) 0.4197(3) 0.8565(2) 0.0263(6) Uani 1 1 d
C8 C 0.7818(4) 0.4960(4) 0.9519(3) 0.0344(7) Uani 1 1 d
C9 C 0.9313(4) 0.3898(4) 0.8356(3) 0.0323(7) Uani 1 1 d
C10 C 0.2997(4) 0.1863(4) 0.8825(3) 0.0390(8) Uani 1 1 d
C11 C 0.5485(3) 0.6949(3) 0.5680(2) 0.0238(6) Uani 1 1 d
C12 C 0.6613(3) 0.7986(3) 0.5593(2) 0.0254(6) Uani 1 1 d
C13 C 0.6425(4) 0.8752(3) 0.4794(2) 0.0272(6) Uani 1 1 d
C14 C 0.5202(4) 0.8527(3) 0.4141(2) 0.0284(6) Uani 1 1 d
C15 C 0.4127(4) 0.7498(4) 0.4222(2) 0.0302(7) Uani 1 1 d
C16 C 0.4279(4) 0.6721(3) 0.4960(2) 0.0271(6) Uani 1 1 d
C17 C 0.8872(5) 0.9300(5) 0.6245(3) 0.0443(10) Uani 1 1 d
C18 C 1.0170(6) 0.8724(7) 0.5895(4) 0.0636(14) Uani 1 1 d
C19 C 0.9210(6) 1.0153(5) 0.7176(3) 0.0529(12) Uani 1 1 d
C20 C 0.6004(5) 1.0214(4) 0.3202(3) 0.0368(8) Uani 1 1 d
C21 C 1.0823(3) 0.7654(3) 0.8676(2) 0.0251(6) Uani 1 1 d
C22 C 1.0532(4) 0.8327(4) 0.9516(2) 0.0305(7) Uani 1 1 d
C23 C 1.1642(4) 0.8866(4) 1.0195(3) 0.0356(8) Uani 1 1 d
C24 C 1.3057(4) 0.8750(4) 1.0052(3) 0.0389(8) Uani 1 1 d
C25 C 1.3373(4) 0.8076(4) 0.9237(3) 0.0404(9) Uani 1 1 d
C26 C 1.2256(4) 0.7527(4) 0.8543(3) 0.0337(7) Uani 1 1 d
H3A H 0.518(5) 0.329(4) 0.853(3) 0.041(11) Uiso 1 1 d
H5A H 0.156(5) 0.403(4) 0.682(3) 0.035(11) Uiso 1 1 d
H6A H 0.281(5) 0.564(4) 0.617(3) 0.042(12) Uiso 1 1 d
H7A H 0.731(5) 0.328(4) 0.853(3) 0.036(11) Uiso 1 1 d
H8A H 0.689(5) 0.515(4) 0.965(3) 0.032(10) Uiso 1 1 d
H8B H 0.832(5) 0.581(5) 0.955(3) 0.037(11) Uiso 1 1 d
H8C H 0.822(6) 0.442(5) 1.001(4) 0.062(15) Uiso 1 1 d
H9A H 0.926(5) 0.344(5) 0.775(3) 0.047(13) Uiso 1 1 d
H9B H 0.971(5) 0.327(5) 0.882(3) 0.048(13) Uiso 1 1 d
H9C H 0.995(4) 0.472(4) 0.840(3) 0.030(10) Uiso 1 1 d
H10A H 0.228(5) 0.126(5) 0.889(3) 0.048(13) Uiso 1 1 d
H10B H 0.335(5) 0.247(5) 0.942(3) 0.048(13) Uiso 1 1 d
H10C H 0.371(5) 0.129(5) 0.866(3) 0.044(12) Uiso 1 1 d
H13A H 0.710(4) 0.936(4) 0.469(3) 0.029(10) Uiso 1 1 d
H15A H 0.336(5) 0.731(4) 0.378(3) 0.038(11) Uiso 1 1 d
H16A H 0.362(4) 0.598(4) 0.500(2) 0.020(8) Uiso 1 1 d
H17A H 0.853(5) 1.002(5) 0.590(3) 0.046(12) Uiso 1 1 d
H18A H 0.986(5) 0.816(4) 0.527(3) 0.037(11) Uiso 1 1 d
H18B H 1.065(6) 0.801(6) 0.630(4) 0.068(16) Uiso 1 1 d
H18C H 1.081(7) 0.945(6) 0.583(4) 0.074(17) Uiso 1 1 d
H19A H 0.832(7) 1.053(6) 0.740(4) 0.069(17) Uiso 1 1 d
H19B H 0.988(6) 1.091(5) 0.710(4) 0.058(14) Uiso 1 1 d
H19C H 0.971(5) 0.963(5) 0.769(3) 0.048(12) Uiso 1 1 d
H20A H 0.563(5) 1.064(5) 0.268(3) 0.047(12) Uiso 1 1 d
H20B H 0.681(5) 0.976(5) 0.307(3) 0.046(12) Uiso 1 1 d
H20C H 0.618(5) 1.084(5) 0.369(4) 0.049(13) Uiso 1 1 d
H22A H 0.954(5) 0.838(4) 0.963(3) 0.042(12) Uiso 1 1 d
H23A H 1.147(4) 0.931(4) 1.079(3) 0.033(10) Uiso 1 1 d
H24A H 1.382(5) 0.921(5) 1.049(3) 0.046(12) Uiso 1 1 d
H25A H 1.422(6) 0.785(6) 0.911(4) 0.070(17) Uiso 1 1 d
H26A H 1.246(4) 0.704(4) 0.800(3) 0.031(10) Uiso 1 1 d

loop_
_atom_site_aniso_label
_atom_site_aniso_U_11
_atom_site_aniso_U_22
_atom_site_aniso_U_33
_atom_site_aniso_U_23
_atom_site_aniso_U_13
_atom_site_aniso_U_12
Ta1 0.02002(7) 0.02774(7) 0.02006(7) 0.00410(4) -0.00308(4) -0.00484(4)
Cl1 0.0328(4) 0.0324(4) 0.0289(4) -0.0030(3) -0.0015(3) 0.0015(3)
Cl2 0.0240(4) 0.0455(5) 0.0260(4) -0.0034(3) 0.0001(3) -0.0018(3)
O1 0.0190(11) 0.0393(13) 0.0500(15) 0.0126(11) 0.0046(10) -0.0029(10)
O2 0.0419(14) 0.0368(13) 0.0245(11) 0.0077(10) -0.0044(10) 0.0081(11)
N1 0.0238(12) 0.0229(12) 0.0203(11) -0.0010(9) -0.0012(9) -0.0006(10)
N2 0.0186(11) 0.0249(12) 0.0209(11) 0.0017(9) -0.0029(9) -0.0010(9)
N3 0.0280(14) 0.0354(15) 0.0240(13) 0.0075(11) -0.0052(11) -0.0094(11)
N4 0.0228(12) 0.0312(14) 0.0232(12) 0.0036(10) -0.0014(10) -0.0064(10)
C1 0.0200(13) 0.0239(14) 0.0242(14) -0.0012(11) -0.0007(11) 0.0010(11)
C2 0.0212(14) 0.0240(14) 0.0228(14) -0.0012(11) 0.0011(11) 0.0016(11)
C3 0.0225(14) 0.0254(14) 0.0274(15) 0.0027(12) 0.0017(12) 0.0001(11)
C4 0.0221(14) 0.0280(15) 0.0351(17) 0.0028(13) 0.0061(12) -0.0005(12)
C5 0.0178(14) 0.0331(17) 0.0381(18) 0.0013(14) -0.0013(13) -0.0009(12)
C6 0.0204(14) 0.0290(16) 0.0308(16) 0.0007(13) -0.0023(12) 0.0030(12)
C7 0.0212(14) 0.0293(15) 0.0275(15) 0.0085(12) -0.0022(11) -0.0009(12)
C8 0.0331(18) 0.041(2) 0.0284(17) 0.0069(15) -0.0006(14) 0.0009(15)
C9 0.0226(15) 0.0347(18) 0.0394(19) 0.0099(15) 0.0004(13) 0.0008(13)
C10 0.0302(18) 0.044(2) 0.044(2) 0.0136(17) 0.0073(16) -0.0038(16)
C11 0.0247(14) 0.0239(14) 0.0210(13) -0.0005(11) -0.0016(11) 0.0017(11)
C12 0.0281(15) 0.0254(14) 0.0212(14) 0.0009(11) -0.0011(11) 0.0011(12)
C13 0.0295(16) 0.0282(15) 0.0231(14) 0.0039(12) -0.0003(12) 0.0012(13)
C14 0.0347(17) 0.0279(15) 0.0215(14) 0.0000(12) -0.0015(12) 0.0098(13)
C15 0.0295(16) 0.0344(17) 0.0230(15) -0.0028(13) -0.0080(13) 0.0044(13)
C16 0.0255(15) 0.0285(15) 0.0246(14) -0.0021(12) -0.0027(12) -0.0001(12)
C17 0.042(2) 0.051(2) 0.0344(19) 0.0195(17) -0.0118(16) -0.0240(18)
C18 0.048(3) 0.085(4) 0.057(3) 0.016(3) 0.012(2) -0.026(3)
C19 0.063(3) 0.039(2) 0.049(2) 0.0149(19) -0.017(2) -0.023(2)
C20 0.045(2) 0.039(2) 0.0277(17) 0.0115(15) 0.0014(15) 0.0091(17)
C21 0.0237(14) 0.0260(14) 0.0235(14) 0.0049(11) -0.0035(11) -0.0045(11)
C22 0.0288(17) 0.0336(17) 0.0285(16) 0.0041(13) 0.0005(13) 0.0022(13)
C23 0.045(2) 0.0315(17) 0.0273(16) 0.0013(13) -0.0046(15) 0.0005(15)
C24 0.0331(18) 0.0389(19) 0.0386(19) 0.0051(15) -0.0144(15) -0.0085(15)
C25 0.0213(16) 0.049(2) 0.049(2) 0.0084(18) -0.0018(15) -0.0027(15)
C26 0.0272(16) 0.0408(19) 0.0324(17) 0.0007(15) 0.0039(13) -0.0005(14)

loop_
_atom_type_symbol
_atom_type_description
_atom_type_scat_dispersion_real
_atom_type_scat_dispersion_imag
_atom_type_scat_source
C C 0.0033 0.0016 'International Tables Vol C Tables 4.2.6.8 and 6.1.1.4'
H H 0.0000 0.0000 'International Tables Vol C Tables 4.2.6.8 and 6.1.1.4'
N N 0.0061 0.0033 'International Tables Vol C Tables 4.2.6.8 and 6.1.1.4'
O O 0.0106 0.0060 'International Tables Vol C Tables 4.2.6.8 and 6.1.1.4'
Cl Cl 0.1484 0.1585 'International Tables Vol C Tables 4.2.6.8 and 6.1.1.4'
Ta Ta -0.7052 6.5227 'International Tables Vol C Tables 4.2.6.8 and 6.1.1.4'

loop_
_geom_angle_atom_site_label_1
_geom_angle_atom_site_label_2
_geom_angle_atom_site_label_3
_geom_angle
N4 Ta1 N3 106.09(11)
N4 Ta1 N2 106.77(11)
N3 Ta1 N2 146.87(10)
N4 Ta1 N1 173.52(11)
N3 Ta1 N1 73.80(10)
N2 Ta1 N1 73.07(9)
N4 Ta1 Cl2 99.71(9)
N3 Ta1 Cl2 88.46(9)
N2 Ta1 Cl2 90.13(7)
N1 Ta1 Cl2 86.77(7)
N4 Ta1 Cl1 92.36(9)
N3 Ta1 Cl1 88.00(9)
N2 Ta1 Cl1 86.56(7)
N1 Ta1 Cl1 81.17(7)
Cl2 Ta1 Cl1 167.93(3)
C4 O1 C10 118.7(3)
C14 O2 C20 118.0(3)
C1 N1 C11 130.4(3)
C1 N1 Ta1 115.32(19)
C11 N1 Ta1 114.2(2)
C2 N2 C7 117.7(3)
C2 N2 Ta1 118.1(2)
C7 N2 Ta1 123.55(19)
C12 N3 C17 118.7(3)
C12 N3 Ta1 117.7(2)
C17 N3 Ta1 123.0(2)
C21 N4 Ta1 167.9(2)
N1 C1 C6 127.3(3)
N1 C1 C2 114.0(3)
C6 C1 C2 118.7(3)
N2 C2 C3 124.8(3)
N2 C2 C1 117.3(3)
C3 C2 C1 117.8(3)
C4 C3 C2 120.3(3)
O1 C4 C3 124.9(3)
O1 C4 C5 113.3(3)
C3 C4 C5 121.7(3)
C6 C5 C4 120.2(3)
C5 C6 C1 121.1(3)
N2 C7 C8 109.8(3)
N2 C7 C9 111.3(3)
C8 C7 C9 112.5(3)
N1 C11 C16 126.5(3)
N1 C11 C12 114.4(3)
C16 C11 C12 119.1(3)
N3 C12 C13 124.7(3)
N3 C12 C11 117.7(3)
C13 C12 C11 117.5(3)
C14 C13 C12 120.8(3)
O2 C14 C13 124.4(3)
O2 C14 C15 114.3(3)
C13 C14 C15 121.2(3)
C16 C15 C14 120.0(3)
C15 C16 C11 121.3(3)
C18 C17 N3 109.8(4)
C18 C17 C19 113.9(4)
N3 C17 C19 111.3(3)
N4 C21 C26 121.6(3)
N4 C21 C22 119.9(3)
C26 C21 C22 118.5(3)
C23 C22 C21 120.9(3)
C24 C23 C22 120.1(3)
C23 C24 C25 120.1(3)
C24 C25 C26 120.2(4)
C21 C26 C25 120.1(3)

loop_
_geom_bond_atom_site_label_1
_geom_bond_atom_site_label_2
_geom_bond_distance
Ta1 N4 1.802(3)
Ta1 N3 2.116(3)
Ta1 N2 2.135(3)
Ta1 N1 2.277(3)
Ta1 Cl2 2.4214(8)
Ta1 Cl1 2.4420(8)
O1 C4 1.349(4)
O1 C10 1.430(5)
O2 C14 1.353(4)
O2 C20 1.421(5)
N1 C1 1.342(4)
N1 C11 1.349(4)
N2 C2 1.345(4)
N2 C7 1.499(4)
N3 C12 1.352(4)
N3 C17 1.498(4)
N4 C21 1.389(4)
C1 C6 1.432(4)
C1 C2 1.466(4)
C2 C3 1.431(4)
C3 C4 1.368(4)
C4 C5 1.423(5)
C5 C6 1.352(5)
C7 C8 1.513(5)
C7 C9 1.522(5)
C11 C16 1.425(4)
C11 C12 1.454(4)
C12 C13 1.424(4)
C13 C14 1.378(4)
C14 C15 1.413(5)
C15 C16 1.357(5)
C17 C18 1.497(8)
C17 C19 1.514(6)
C21 C26 1.390(5)
C21 C22 1.401(5)
C22 C23 1.382(5)
C23 C24 1.376(6)
C24 C25 1.379(6)
C25 C26 1.401(5)

loop_
_geom_torsion_atom_site_label_1
_geom_torsion_atom_site_label_2
_geom_torsion_atom_site_label_3
_geom_torsion_atom_site_label_4
_geom_torsion
N4 Ta1 N1 C1 -77.4(10)
N3 Ta1 N1 C1 -167.4(2)
N2 Ta1 N1 C1 12.1(2)
Cl2 Ta1 N1 C1 103.3(2)
Cl1 Ta1 N1 C1 -76.9(2)
N4 Ta1 N1 C11 102.0(9)
N3 Ta1 N1 C11 12.0(2)
N2 Ta1 N1 C11 -168.5(2)
Cl2 Ta1 N1 C11 -77.3(2)
Cl1 Ta1 N1 C11 102.5(2)
N4 Ta1 N2 C2 160.3(2)
N3 Ta1 N2 C2 -12.1(3)
N1 Ta1 N2 C2 -12.9(2)
Cl2 Ta1 N2 C2 -99.5(2)
Cl1 Ta1 N2 C2 68.9(2)
N4 Ta1 N2 C7 -10.5(3)
N3 Ta1 N2 C7 177.1(2)
N1 Ta1 N2 C7 176.3(2)
Cl2 Ta1 N2 C7 89.7(2)
Cl1 Ta1 N2 C7 -101.9(2)
N4 Ta1 N3 C12 173.9(2)
N2 Ta1 N3 C12 -13.6(4)
N1 Ta1 N3 C12 -12.8(2)
Cl2 Ta1 N3 C12 74.3(2)
Cl1 Ta1 N3 C12 -94.2(2)
N4 Ta1 N3 C17 2.6(3)
N2 Ta1 N3 C17 175.0(3)
N1 Ta1 N3 C17 175.8(3)
Cl2 Ta1 N3 C17 -97.1(3)
Cl1 Ta1 N3 C17 94.4(3)
N3 Ta1 N4 C21 89.5(11)
N2 Ta1 N4 C21 -86.2(11)
N1 Ta1 N4 C21 1.4(18)
Cl2 Ta1 N4 C21 -179.3(11)
Cl1 Ta1 N4 C21 0.9(11)
C11 N1 C1 C6 -11.3(5)
Ta1 N1 C1 C6 168.0(3)
C11 N1 C1 C2 171.0(3)
Ta1 N1 C1 C2 -9.7(3)
C7 N2 C2 C3 2.6(4)
Ta1 N2 C2 C3 -168.7(2)
C7 N2 C2 C1 -176.0(3)
Ta1 N2 C2 C1 12.6(3)
N1 C1 C2 N2 -1.2(4)
C6 C1 C2 N2 -179.2(3)
N1 C1 C2 C3 180.0(3)
C6 C1 C2 C3 2.0(4)
N2 C2 C3 C4 -177.4(3)
C1 C2 C3 C4 1.2(4)
C10 O1 C4 C3 2.3(5)
C10 O1 C4 C5 -176.6(3)
C2 C3 C4 O1 177.8(3)
C2 C3 C4 C5 -3.5(5)
O1 C4 C5 C6 -178.8(3)
C3 C4 C5 C6 2.3(5)
C4 C5 C6 C1 1.2(5)
N1 C1 C6 C5 179.1(3)
C2 C1 C6 C5 -3.3(5)
C2 N2 C7 C8 -90.6(3)
Ta1 N2 C7 C8 80.2(3)
C2 N2 C7 C9 144.2(3)
Ta1 N2 C7 C9 -45.0(3)
C1 N1 C11 C16 -12.0(5)
Ta1 N1 C11 C16 168.7(3)
C1 N1 C11 C12 169.7(3)
Ta1 N1 C11 C12 -9.6(3)
C17 N3 C12 C13 2.9(5)
Ta1 N3 C12 C13 -168.9(3)
C17 N3 C12 C11 -175.8(3)
Ta1 N3 C12 C11 12.5(4)
N1 C11 C12 N3 -1.1(4)
C16 C11 C12 N3 -179.6(3)
N1 C11 C12 C13 -179.9(3)
C16 C11 C12 C13 1.7(4)
N3 C12 C13 C14 -177.5(3)
C11 C12 C13 C14 1.2(5)
C20 O2 C14 C13 2.9(5)
C20 O2 C14 C15 -175.8(3)
C12 C13 C14 O2 178.9(3)
C12 C13 C14 C15 -2.5(5)
O2 C14 C15 C16 179.6(3)
C13 C14 C15 C16 0.8(5)
C14 C15 C16 C11 2.2(5)
N1 C11 C16 C15 178.4(3)
C12 C11 C16 C15 -3.4(5)
C12 N3 C17 C18 -101.6(4)
Ta1 N3 C17 C18 69.7(4)
C12 N3 C17 C19 131.4(4)
Ta1 N3 C17 C19 -57.3(5)
Ta1 N4 C21 C26 -167.7(10)
Ta1 N4 C21 C22 11.8(13)
N4 C21 C22 C23 -178.9(3)
C26 C21 C22 C23 0.6(5)
C21 C22 C23 C24 0.2(5)
C22 C23 C24 C25 -1.1(6)
C23 C24 C25 C26 1.1(6)
N4 C21 C26 C25 179.0(3)
C22 C21 C26 C25 -0.5(5)
C24 C25 C26 C21 -0.3(6)
